data_7047639
loop_
_publ_author_name
'Dhindsa, J. S.'
'Jacobs, B. F.'
'Lough, A. J.'
'Foucher, D. A.'

_publ_section_title
;
 &quot;Push-push and push-pull&quot; polystannanes.
;
_journal_issue 39
_journal_name_full 'Dalton transactions (Cambridge, England : 2003)'
_journal_page_first 14094
_journal_page_last 14100
_journal_paper_doi 10.1039/c8dt03043j
_journal_volume 47
_journal_year 2018
_chemical_formula_moiety 'C14 H14 Cl2 O2 Sn'
_chemical_formula_sum 'C14 H14 Cl2 O2 Sn'
_chemical_formula_weight 403.84
_space_group_crystal_system monoclinic
_space_group_IT_number 9
_space_group_name_Hall 'C -2yc'
_space_group_name_H-M_alt 'C 1 c 1'
_symmetry_space_group_name_Hall 'C -2yc'
_symmetry_space_group_name_H-M 'C 1 c 1'
_atom_sites_solution_hydrogens geom
_audit_creation_method SHELXL-2014/7
_audit_update_record
;
2018-07-25 deposited with the CCDC.
2018-09-18 downloaded from the CCDC.
;
_cell_angle_alpha 90
_cell_angle_beta 118.061(3)
_cell_angle_gamma 90
_cell_formula_units_Z 4
_cell_length_a 11.5703(12)
_cell_length_b 13.3854(15)
_cell_length_c 11.0460(12)
_cell_measurement_reflns_used 5643
_cell_measurement_temperature 147(2)
_cell_measurement_theta_max 27.34
_cell_measurement_theta_min 2.51
_cell_volume 1509.6(3)
_computing_cell_refinement APEX2
_computing_data_collection 'APEX2 (Bruker, 2007)'
_computing_data_reduction 'SAINT (Bruker, 2007)'
_computing_molecular_graphics 'PLATON (Spek, 2009)'
_computing_publication_material 'SHELXTL (Sheldrick, 2008)'
_computing_structure_refinement 'SHELXL-2014/7 (Sheldrick, 2014)'
_computing_structure_solution 'SHELXT (Sheldrick, 2008)'
_diffrn_ambient_temperature 147(2)
_diffrn_measured_fraction_theta_full 1.000
_diffrn_measured_fraction_theta_max 1.000
_diffrn_measurement_device_type 'Bruker Kappa APEX-DUO CCD'
_diffrn_measurement_method '\f and \w scans'
_diffrn_radiation_type MoK\a
_diffrn_radiation_wavelength 0.71073
_diffrn_reflns_av_R_equivalents 0.0344
_diffrn_reflns_av_unetI/netI 0.0447
_diffrn_reflns_Laue_measured_fraction_full 1.000
_diffrn_reflns_Laue_measured_fraction_max 1.000
_diffrn_reflns_limit_h_max 14
_diffrn_reflns_limit_h_min -15
_diffrn_reflns_limit_k_max 17
_diffrn_reflns_limit_k_min -17
_diffrn_reflns_limit_l_max 14
_diffrn_reflns_limit_l_min -14
_diffrn_reflns_number 10724
_diffrn_reflns_point_group_measured_fraction_full 1.000
_diffrn_reflns_point_group_measured_fraction_max 1.000
_diffrn_reflns_theta_full 25.242
_diffrn_reflns_theta_max 27.505
_diffrn_reflns_theta_min 2.509
_diffrn_source 'sealed tube with multi-layer optics'
_exptl_absorpt_coefficient_mu 2.040
_exptl_absorpt_correction_T_max 0.7456
_exptl_absorpt_correction_T_min 0.6420
_exptl_absorpt_correction_type multi-scan
_exptl_absorpt_process_details 'SADABS (Sheldrick, 1996)'
_exptl_crystal_colour colourless
_exptl_crystal_density_diffrn 1.777
_exptl_crystal_description block
_exptl_crystal_F_000 792
_exptl_crystal_size_max 0.100
_exptl_crystal_size_mid 0.080
_exptl_crystal_size_min 0.040
_refine_diff_density_max 1.512
_refine_diff_density_min -0.585
_refine_diff_density_rms 0.110
_refine_ls_abs_structure_details
; 
 Refined as an inversion twin. 
;
_refine_ls_abs_structure_Flack 0.13(4)
_refine_ls_extinction_method none
_refine_ls_goodness_of_fit_ref 1.102
_refine_ls_hydrogen_treatment constr
_refine_ls_matrix_type full
_refine_ls_number_parameters 175
_refine_ls_number_reflns 3207
_refine_ls_number_restraints 2
_refine_ls_restrained_S_all 1.101
_refine_ls_R_factor_all 0.0409
_refine_ls_R_factor_gt 0.0318
_refine_ls_shift/su_max 0.000
_refine_ls_shift/su_mean 0.000
_refine_ls_structure_factor_coef Fsqd
_refine_ls_weighting_details 'w=1/[\s^2^(Fo^2^)+(0.0274P)^2^+0.0965P] where P=(Fo^2^+2Fc^2^)/3'
_refine_ls_weighting_scheme calc
_refine_ls_wR_factor_gt 0.0582
_refine_ls_wR_factor_ref 0.0613
_reflns_Friedel_coverage 0.995
_reflns_Friedel_fraction_full 1.000
_reflns_Friedel_fraction_max 1.000
_reflns_number_gt 2914
_reflns_number_total 3207
_reflns_threshold_expression 'I > 2\s(I)'
_cod_data_source_file c8dt03043j3.cif
_cod_data_source_block d1531_b
_cod_depositor_comments 'Adding full bibliography for 7047639.cif.'
_cod_database_code 7047639
_shelx_shelxl_version_number 2014/7
_shelx_space_group_comment
; 
The symmetry employed for this shelxl refinement is uniquely defined 
by the following loop, which should always be used as a source of 
symmetry information in preference to the above space-group names. 
They are only intended as comments. 
;
_shelx_estimated_absorpt_t_min 0.822
_shelx_estimated_absorpt_t_max 0.923

loop_
_space_group_symop_operation_xyz
'x, y, z'
'x, -y, z+1/2'
'x+1/2, y+1/2, z'
'x+1/2, -y+1/2, z+1/2'

loop_
_atom_site_label
_atom_site_type_symbol
_atom_site_fract_x
_atom_site_fract_y
_atom_site_fract_z
_atom_site_U_iso_or_equiv
_atom_site_adp_type
_atom_site_occupancy
_atom_site_site_symmetry_order
_atom_site_calc_flag
_atom_site_refinement_flags_posn
_atom_site_refinement_flags_adp
Sn1 Sn 0.49392(4) 0.55399(3) 0.64035(4) 0.02055(11) Uani 1 1 d . .
Cl1 Cl 0.4903(2) 0.37785(11) 0.65956(18) 0.0273(4) Uani 1 1 d . .
Cl2 Cl 0.49454(15) 0.59875(12) 0.84666(16) 0.0244(3) Uani 1 1 d . .
O1 O 1.0536(4) 0.6362(4) 0.7097(5) 0.0322(11) Uani 1 1 d . .
O2 O -0.0439(4) 0.6806(4) 0.1533(4) 0.0337(11) Uani 1 1 d . .
C1 C 0.6809(6) 0.5890(5) 0.6643(6) 0.0224(14) Uani 1 1 d . .
C2 C 0.7037(6) 0.5999(5) 0.5522(6) 0.0257(14) Uani 1 1 d . .
H2A H 0.6327 0.5957 0.4619 0.031 Uiso 1 1 calc R U
C3 C 0.8291(6) 0.6168(5) 0.5714(7) 0.0286(15) Uani 1 1 d . .
H3A H 0.8436 0.6245 0.4941 0.034 Uiso 1 1 calc R U
C4 C 0.9342(6) 0.6227(5) 0.7031(7) 0.0230(13) Uani 1 1 d . .
C5 C 0.9123(6) 0.6143(5) 0.8157(7) 0.0257(14) Uani 1 1 d . .
H5A H 0.9829 0.6204 0.9060 0.031 Uiso 1 1 calc R U
C6 C 0.7858(7) 0.5969(8) 0.7950(8) 0.0248(18) Uani 1 1 d . .
H6A H 0.7710 0.5902 0.8722 0.030 Uiso 1 1 calc R U
C7 C 1.1628(6) 0.6523(6) 0.8428(7) 0.0354(17) Uani 1 1 d . .
H7A H 1.2428 0.6601 0.8340 0.053 Uiso 1 1 calc R U
H7B H 1.1724 0.5948 0.9018 0.053 Uiso 1 1 calc R U
H7C H 1.1480 0.7128 0.8833 0.053 Uiso 1 1 calc R U
C8 C 0.3118(6) 0.5985(5) 0.4790(6) 0.0203(13) Uani 1 1 d . .
C9 C 0.3013(6) 0.6253(5) 0.3527(6) 0.0229(14) Uani 1 1 d . .
H9A H 0.3767 0.6249 0.3396 0.027 Uiso 1 1 calc R U
C10 C 0.1804(6) 0.6526(5) 0.2455(6) 0.0273(15) Uani 1 1 d . .
H10A H 0.1735 0.6716 0.1595 0.033 Uiso 1 1 calc R U
C11 C 0.0696(6) 0.6521(5) 0.2643(6) 0.0237(14) Uani 1 1 d . .
C12 C 0.0795(6) 0.6257(5) 0.3895(6) 0.0266(15) Uani 1 1 d . .
H12A H 0.0041 0.6259 0.4029 0.032 Uiso 1 1 calc R U
C13 C 0.2011(7) 0.5986(7) 0.4961(8) 0.0250(18) Uani 1 1 d . .
H13A H 0.2080 0.5799 0.5822 0.030 Uiso 1 1 calc R U
C14 C -0.1633(6) 0.6686(6) 0.1621(7) 0.0344(16) Uani 1 1 d . .
H14A H -0.2382 0.6841 0.0730 0.052 Uiso 1 1 calc R U
H14B H -0.1628 0.7141 0.2319 0.052 Uiso 1 1 calc R U
H14C H -0.1702 0.5995 0.1873 0.052 Uiso 1 1 calc R U

loop_
_atom_site_aniso_label
_atom_site_aniso_U_11
_atom_site_aniso_U_22
_atom_site_aniso_U_33
_atom_site_aniso_U_23
_atom_site_aniso_U_13
_atom_site_aniso_U_12
Sn1 0.01505(17) 0.0272(2) 0.01848(18) 0.0014(3) 0.00714(13) -0.0001(3)
Cl1 0.0325(8) 0.0261(7) 0.0249(11) 0.0036(8) 0.0150(8) 0.0003(9)
Cl2 0.0248(8) 0.0298(9) 0.0196(7) 0.0011(6) 0.0113(6) 0.0029(7)
O1 0.019(3) 0.041(3) 0.038(3) 0.000(2) 0.016(2) -0.003(2)
O2 0.020(3) 0.048(3) 0.024(2) 0.004(2) 0.004(2) 0.011(2)
C1 0.016(3) 0.025(3) 0.026(3) 0.002(3) 0.010(3) 0.000(3)
C2 0.023(4) 0.031(4) 0.017(3) -0.002(3) 0.005(3) -0.004(3)
C3 0.028(4) 0.038(4) 0.027(4) 0.000(3) 0.018(3) -0.005(3)
C4 0.019(3) 0.020(3) 0.031(4) 0.000(3) 0.013(3) -0.002(2)
C5 0.017(3) 0.030(4) 0.023(3) 0.000(3) 0.004(3) 0.001(3)
C6 0.016(4) 0.035(5) 0.024(4) -0.002(4) 0.010(3) 0.000(4)
C7 0.019(4) 0.038(4) 0.045(5) 0.000(3) 0.011(3) -0.003(3)
C8 0.016(3) 0.021(3) 0.017(3) -0.002(2) 0.002(2) 0.000(2)
C9 0.024(3) 0.026(4) 0.025(3) 0.004(3) 0.016(3) 0.001(3)
C10 0.027(4) 0.038(4) 0.015(3) 0.001(3) 0.008(3) 0.008(3)
C11 0.021(3) 0.023(3) 0.022(3) 0.002(3) 0.007(3) 0.006(3)
C12 0.019(3) 0.035(4) 0.027(4) -0.002(3) 0.012(3) 0.003(3)
C13 0.026(4) 0.031(5) 0.019(4) 0.001(4) 0.012(3) -0.003(5)
C14 0.020(4) 0.032(4) 0.040(4) -0.004(3) 0.005(3) 0.000(3)

loop_
_atom_type_symbol
_atom_type_description
_atom_type_scat_dispersion_real
_atom_type_scat_dispersion_imag
_atom_type_scat_source
C C 0.0033 0.0016 'International Tables Vol C Tables 4.2.6.8 and 6.1.1.4'
H H 0.0000 0.0000 'International Tables Vol C Tables 4.2.6.8 and 6.1.1.4'
O O 0.0106 0.0060 'International Tables Vol C Tables 4.2.6.8 and 6.1.1.4'
Cl Cl 0.1484 0.1585 'International Tables Vol C Tables 4.2.6.8 and 6.1.1.4'
Sn Sn -0.6537 1.4246 'International Tables Vol C Tables 4.2.6.8 and 6.1.1.4'

loop_
_geom_angle_atom_site_label_1
_geom_angle_atom_site_label_2
_geom_angle_atom_site_label_3
_geom_angle
C1 Sn1 C8 127.1(2)
C1 Sn1 Cl2 106.65(18)
C8 Sn1 Cl2 107.08(18)
C1 Sn1 Cl1 105.73(18)
C8 Sn1 Cl1 107.73(17)
Cl2 Sn1 Cl1 99.13(6)
C4 O1 C7 117.3(5)
C11 O2 C14 117.2(5)
C6 C1 C2 118.7(6)
C6 C1 Sn1 119.6(5)
C2 C1 Sn1 121.7(5)
C3 C2 C1 120.4(6)
C3 C2 H2A 119.8
C1 C2 H2A 119.8
C2 C3 C4 120.5(6)
C2 C3 H3A 119.8
C4 C3 H3A 119.8
O1 C4 C5 124.9(6)
O1 C4 C3 115.4(6)
C5 C4 C3 119.7(6)
C4 C5 C6 119.2(6)
C4 C5 H5A 120.4
C6 C5 H5A 120.4
C1 C6 C5 121.5(7)
C1 C6 H6A 119.2
C5 C6 H6A 119.2
O1 C7 H7A 109.5
O1 C7 H7B 109.5
H7A C7 H7B 109.5
O1 C7 H7C 109.5
H7A C7 H7C 109.5
H7B C7 H7C 109.5
C13 C8 C9 119.3(6)
C13 C8 Sn1 120.5(5)
C9 C8 Sn1 120.2(4)
C8 C9 C10 120.1(5)
C8 C9 H9A 119.9
C10 C9 H9A 119.9
C9 C10 C11 119.9(6)
C9 C10 H10A 120.0
C11 C10 H10A 120.0
O2 C11 C12 124.3(6)
O2 C11 C10 115.4(5)
C12 C11 C10 120.2(6)
C11 C12 C13 119.3(6)
C11 C12 H12A 120.4
C13 C12 H12A 120.4
C8 C13 C12 121.2(7)
C8 C13 H13A 119.4
C12 C13 H13A 119.4
O2 C14 H14A 109.5
O2 C14 H14B 109.5
H14A C14 H14B 109.5
O2 C14 H14C 109.5
H14A C14 H14C 109.5
H14B C14 H14C 109.5

loop_
_geom_bond_atom_site_label_1
_geom_bond_atom_site_label_2
_geom_bond_distance
Sn1 C1 2.104(6)
Sn1 C8 2.107(6)
Sn1 Cl2 2.3532(16)
Sn1 Cl1 2.3694(16)
O1 C4 1.361(7)
O1 C7 1.434(8)
O2 C11 1.363(7)
O2 C14 1.438(7)
C1 C6 1.386(10)
C1 C2 1.390(9)
C2 C3 1.383(9)
C2 H2A 0.9500
C3 C4 1.392(9)
C3 H3A 0.9500
C4 C5 1.386(9)
C5 C6 1.390(9)
C5 H5A 0.9500
C6 H6A 0.9500
C7 H7A 0.9800
C7 H7B 0.9800
C7 H7C 0.9800
C8 C13 1.381(9)
C8 C9 1.388(8)
C9 C10 1.390(9)
C9 H9A 0.9500
C10 C11 1.393(8)
C10 H10A 0.9500
C11 C12 1.379(9)
C12 C13 1.392(9)
C12 H12A 0.9500
C13 H13A 0.9500
C14 H14A 0.9800
C14 H14B 0.9800
C14 H14C 0.9800

loop_
_geom_torsion_atom_site_label_1
_geom_torsion_atom_site_label_2
_geom_torsion_atom_site_label_3
_geom_torsion_atom_site_label_4
_geom_torsion
C6 C1 C2 C3 0.9(11)
Sn1 C1 C2 C3 -176.0(5)
C1 C2 C3 C4 0.3(11)
C7 O1 C4 C5 -6.2(9)
C7 O1 C4 C3 174.1(6)
C2 C3 C4 O1 177.9(6)
C2 C3 C4 C5 -1.8(10)
O1 C4 C5 C6 -177.6(7)
C3 C4 C5 C6 2.1(11)
C2 C1 C6 C5 -0.6(13)
Sn1 C1 C6 C5 176.3(6)
C4 C5 C6 C1 -0.9(13)
C13 C8 C9 C10 0.6(10)
Sn1 C8 C9 C10 178.6(5)
C8 C9 C10 C11 -0.7(10)
C14 O2 C11 C12 -9.1(9)
C14 O2 C11 C10 172.0(6)
C9 C10 C11 O2 179.7(6)
C9 C10 C11 C12 0.7(10)
O2 C11 C12 C13 -179.5(7)
C10 C11 C12 C13 -0.6(11)
C9 C8 C13 C12 -0.5(12)
Sn1 C8 C13 C12 -178.5(6)
C11 C12 C13 C8 0.5(12)
